data_2312950
loop_
_publ_author_name
'Hushcha, Valeryia'
'Rybarczyk-Pirek, Agnieszka J'
'Ch&#x119;ci&#x144;ska, Lilianna'

_publ_section_title
;
 Multicomponent crystals of nitroimidazole drugs with trithiocyanuric
 acid: two competing drug-coformer supramolecular motifs.
;
_journal_coeditor_code VP3056
_journal_issue 9
_journal_name_full 'Acta crystallographica. Section C, Structural chemistry'
_journal_page_first 562
_journal_page_last 575
_journal_paper_doi 10.1107/S2053229626008156
_journal_volume 82
_journal_year 2026
_chemical_formula_iupac 'C8 H13 N3 O4 S, C3 H3 N3 S3, C H4 O'
_chemical_formula_moiety 'C8 H13 N3 O4 S, C3 H3 N3 S3, C H4 O'
_chemical_formula_sum 'C12 H20 N6 O5 S4'
_chemical_formula_weight 456.58
_chemical_name_common
;
Trithiocyanuric acid--tinidazole--methanol (1/1/1)
;
_chemical_name_systematic
;
1,3,5-Triazine-2,4,6-trithiol;
1-[2-(ethanesulfonyl)ethyl]-2-methyl-5-nitro-1H-imidazole;
methanol
;
_space_group_crystal_system monoclinic
_space_group_IT_number 15
_space_group_name_Hall '-I 2ya'
_space_group_name_H-M_alt 'I 1 2/a 1'
_atom_sites_solution_hydrogens mixed
_atom_sites_solution_primary direct
_audit_creation_method SHELXL-2019/3
_cell_angle_alpha 90
_cell_angle_beta 118.813(5)
_cell_angle_gamma 90
_cell_formula_units_Z 8
_cell_length_a 28.9189(11)
_cell_length_b 5.4105(2)
_cell_length_c 29.6134(11)
_cell_measurement_reflns_used 6634
_cell_measurement_temperature 296(2)
_cell_measurement_theta_max 69.9890
_cell_measurement_theta_min 3.4090
_cell_volume 4059.8(3)
_computing_cell_refinement
;
CrysAlis PRO (Rigaku OD, 2024)
;
_computing_data_collection
;
CrysAlis PRO (Rigaku OD, 2024)
;
_computing_data_reduction
;
CrysAlis PRO (Rigaku OD, 2024)
;
_computing_molecular_graphics
;
Mercury (Macrae <i>et al.</i>,  2020) and PLATON (Spek, 2020)
;
_computing_publication_material
;
publCIF (Westrip, 2010)
;
_computing_structure_refinement
;
SHELXL2019 (Sheldrick, 2015b)
;
_computing_structure_solution
;
SHELXT (Sheldrick, 2015a)
;
_diffrn_ambient_temperature 296(2)
_diffrn_detector 'Hybrid Pixel Array Detector'
_diffrn_detector_area_resol_mean 10.0000
_diffrn_measured_fraction_theta_full 0.998
_diffrn_measured_fraction_theta_max 0.970
_diffrn_measurement_device 'four-circle diffractometer'
_diffrn_measurement_device_type 'Rigaku XtaLAB Synergy Dualflex diffractometer with a HyPix detector'
_diffrn_measurement_method '\w scans'
_diffrn_radiation_monochromator mirror
_diffrn_radiation_probe x-ray
_diffrn_radiation_type CuK\a
_diffrn_radiation_wavelength 1.54184
_diffrn_reflns_av_R_equivalents 0.0385
_diffrn_reflns_av_unetI/netI 0.0330
_diffrn_reflns_limit_h_max 35
_diffrn_reflns_limit_h_min -31
_diffrn_reflns_limit_k_max 6
_diffrn_reflns_limit_k_min -6
_diffrn_reflns_limit_l_max 36
_diffrn_reflns_limit_l_min -33
_diffrn_reflns_number 12930
_diffrn_reflns_theta_full 67.684
_diffrn_reflns_theta_max 72.101
_diffrn_reflns_theta_min 3.407
_diffrn_source 'micro-focus sealed X-ray tube'
_exptl_absorpt_coefficient_mu 4.637
_exptl_absorpt_correction_T_max 1.000
_exptl_absorpt_correction_T_min 0.386
_exptl_absorpt_correction_type gaussian
_exptl_absorpt_process_details
;
(CrysAlis PRO; Rigaku OD, 2024)
;
_exptl_crystal_colour yellow
_exptl_crystal_density_diffrn 1.494
_exptl_crystal_description needle
_exptl_crystal_F_000 1904
_exptl_crystal_size_max 0.170
_exptl_crystal_size_mid 0.040
_exptl_crystal_size_min 0.010
_refine_diff_density_max 0.284
_refine_diff_density_min -0.441
_refine_ls_extinction_coef 0.00032(5)
_refine_ls_extinction_expression Fc^*^=kFc[1+0.001xFc^2^\l^3^/sin(2\q)]^-1/4^
_refine_ls_extinction_method
;
SHELXL2019 (Sheldrick, 2015b)
;
_refine_ls_goodness_of_fit_ref 1.095
_refine_ls_hydrogen_treatment mixed
_refine_ls_matrix_type full
_refine_ls_number_parameters 264
_refine_ls_number_reflns 3887
_refine_ls_number_restraints 2
_refine_ls_restrained_S_all 1.095
_refine_ls_R_factor_all 0.0591
_refine_ls_R_factor_gt 0.0414
_refine_ls_shift/su_max 0.000
_refine_ls_shift/su_mean 0.000
_refine_ls_structure_factor_coef Fsqd
_refine_ls_weighting_details 'w=1/[\s^2^(Fo^2^)+(0.0625P)^2^+2.5106P] where P=(Fo^2^+2Fc^2^)/3'
_refine_ls_weighting_scheme calc
_refine_ls_wR_factor_gt 0.1104
_refine_ls_wR_factor_ref 0.1253
_reflns_number_gt 3027
_reflns_number_total 3887
_reflns_threshold_expression 'I > 2\s(I)'
_cod_data_source_file vp3056sup1.cif
_cod_data_source_block TNZ-TTCA-MeOH
_cod_original_sg_symbol_H-M 'I 2/a'
_cod_database_code 2312950
_shelx_space_group_comment
;
The symmetry employed for this shelxl refinement is uniquely defined
by the following loop, which should always be used as a source of
symmetry information in preference to the above space-group names.
They are only intended as comments.
;
_shelx_estimated_absorpt_t_min 0.506
_shelx_estimated_absorpt_t_max 0.955

loop_
_space_group_symop_operation_xyz
'x, y, z'
'-x+1/2, y, -z'
'x+1/2, y+1/2, z+1/2'
'-x+1, y+1/2, -z+1/2'
'-x, -y, -z'
'x-1/2, -y, z'
'-x+1/2, -y+1/2, -z+1/2'
'x, -y+1/2, z+1/2'

loop_
_atom_site_type_symbol
_atom_site_label
_atom_site_fract_x
_atom_site_fract_y
_atom_site_fract_z
_atom_site_U_iso_or_equiv
_atom_site_adp_type
_atom_site_calc_flag
_atom_site_occupancy
_atom_site_disorder_assembly
_atom_site_disorder_group
S S1 0.02361(3) 0.49296(14) 0.40180(2) 0.0533(2) Uani d 1 . .
O O1 0.04817(9) 0.6074(5) 0.21486(8) 0.0797(7) Uani d 1 . .
O O2 0.04139(10) 0.8570(5) 0.26832(10) 0.0807(7) Uani d 1 . .
O O3 0.04263(8) 0.2515(4) 0.39878(8) 0.0653(5) Uani d 1 . .
O O4 0.04719(9) 0.6075(4) 0.45208(7) 0.0725(6) Uani d 1 . .
N N1 0.15306(9) 0.2241(5) 0.34283(9) 0.0564(6) Uani d 1 . .
N N2 0.10898(8) 0.5428(4) 0.35109(8) 0.0519(5) Uani d 1 . .
N N3 0.05866(9) 0.6682(5) 0.25861(10) 0.0609(6) Uani d 1 . .
C C1 0.12092(11) 0.3186(6) 0.29539(11) 0.0568(7) Uani d 1 . .
H H1 0.118167 0.258660 0.264762 0.068 Uiso calc 1 . .
C C2 0.09366(10) 0.5111(5) 0.29906(10) 0.0521(6) Uani d 1 . .
C C3 0.14495(10) 0.3622(6) 0.37572(10) 0.0544(7) Uani d 1 . .
C C4 0.17168(12) 0.3188(7) 0.43223(11) 0.0702(9) Uani d 1 . .
H H4A 0.198480 0.194987 0.441157 0.105 Uiso calc 1 . .
H H4B 0.146275 0.263406 0.442099 0.105 Uiso calc 1 . .
H H4C 0.187548 0.469769 0.449958 0.105 Uiso calc 1 . .
C C5 0.08974(12) 0.7274(6) 0.37446(12) 0.0616(7) Uani d 1 . .
H H5A 0.094481 0.891041 0.363951 0.074 Uiso calc 1 . .
H H5B 0.110822 0.717683 0.411668 0.074 Uiso calc 1 . .
C C6 0.03166(12) 0.6923(6) 0.35942(11) 0.0587(7) Uani d 1 . .
H H6A 0.012941 0.625566 0.324770 0.070 Uiso calc 1 . .
H H6B 0.016267 0.851704 0.359360 0.070 Uiso calc 1 . .
C C7 -0.04559(12) 0.4849(7) 0.37686(13) 0.0737(9) Uani d 1 . .
H H7A -0.058207 0.649774 0.377889 0.088 Uiso calc 1 . .
H H7B -0.062288 0.431920 0.341158 0.088 Uiso calc 1 . .
C C8 -0.06083(18) 0.3124(10) 0.4070(2) 0.1105(15) Uani d 1 . .
H H8A -0.047036 0.372996 0.441604 0.166 Uiso calc 1 . .
H H8B -0.046617 0.151231 0.407733 0.166 Uiso calc 1 . .
H H8C -0.098594 0.302498 0.391063 0.166 Uiso calc 1 . .
S S10 0.30952(3) -0.83277(15) 0.33081(3) 0.0596(2) Uani d 1 . .
S S11 0.16511(3) -0.14949(17) 0.24135(2) 0.0625(2) Uani d 1 . .
S S12 0.27042(4) -0.20109(19) 0.44476(3) 0.0775(3) Uani d 1 . .
N N10 0.28500(9) -0.4996(5) 0.38205(8) 0.0553(6) Uani d 1 . .
N N11 0.23590(8) -0.4865(5) 0.29412(8) 0.0522(6) Uani d 1 . .
N N12 0.21823(8) -0.2135(5) 0.34286(8) 0.0503(6) Uani d 1 . .
C C10 0.27576(9) -0.5984(6) 0.33601(9) 0.0497(6) Uani d 1 . .
C C11 0.20770(9) -0.2860(6) 0.29475(9) 0.0497(6) Uani d 1 . .
C C12 0.25744(10) -0.3086(6) 0.38805(10) 0.0534(7) Uani d 1 . .
O O10M 0.37237(11) -0.6671(6) 0.46695(9) 0.0921(8) Uani d 1 . .
C C10M 0.39898(17) -0.8894(8) 0.47304(15) 0.0971(13) Uani d 1 . .
H H10A 0.378210 -0.996028 0.444419 0.146 Uiso calc 1 . .
H H10B 0.404770 -0.967478 0.504446 0.146 Uiso calc 1 . .
H H10C 0.432329 -0.857866 0.474459 0.146 Uiso calc 1 . .
H H10T 0.3096(14) -0.547(7) 0.4077(14) 0.080(11) Uiso d 1 . .
H H11T 0.2314(13) -0.549(6) 0.2691(13) 0.066(10) Uiso d 1 . .
H H12T 0.2034(11) -0.092(6) 0.3458(11) 0.049(9) Uiso d 1 . .
H H10M 0.3889(15) -0.557(6) 0.4859(14) 0.095(14) Uiso d 1 . .

loop_
_atom_site_aniso_label
_atom_site_aniso_U_11
_atom_site_aniso_U_22
_atom_site_aniso_U_33
_atom_site_aniso_U_12
_atom_site_aniso_U_13
_atom_site_aniso_U_23
S1 0.0550(4) 0.0497(4) 0.0445(3) -0.0030(3) 0.0154(3) -0.0047(3)
O1 0.0749(13) 0.0960(18) 0.0506(12) -0.0099(13) 0.0164(10) 0.0095(12)
O2 0.0870(15) 0.0646(16) 0.0839(15) 0.0115(13) 0.0358(13) 0.0178(12)
O3 0.0734(12) 0.0404(11) 0.0705(12) 0.0035(9) 0.0255(10) -0.0017(9)
O4 0.0831(14) 0.0713(15) 0.0472(10) -0.0126(12) 0.0188(10) -0.0121(10)
N1 0.0533(12) 0.0613(15) 0.0510(12) -0.0019(11) 0.0223(10) 0.0031(11)
N2 0.0510(11) 0.0520(14) 0.0491(11) -0.0082(11) 0.0214(10) -0.0015(10)
N3 0.0536(13) 0.0625(18) 0.0585(15) -0.0089(12) 0.0206(11) 0.0086(12)
C1 0.0565(15) 0.0619(19) 0.0477(14) -0.0071(14) 0.0216(12) -0.0006(13)
C2 0.0515(13) 0.0532(17) 0.0449(13) -0.0075(13) 0.0179(11) 0.0052(12)
C3 0.0466(13) 0.0618(19) 0.0490(14) -0.0080(13) 0.0184(11) 0.0023(13)
C4 0.0619(17) 0.090(3) 0.0468(15) 0.0018(17) 0.0168(13) 0.0041(15)
C5 0.0740(18) 0.0481(17) 0.0616(16) -0.0124(15) 0.0318(15) -0.0096(14)
C6 0.0662(16) 0.0464(17) 0.0589(16) 0.0059(14) 0.0264(14) -0.0002(13)
C7 0.0611(17) 0.085(3) 0.0656(18) -0.0030(17) 0.0233(15) -0.0087(17)
C8 0.092(3) 0.133(4) 0.120(3) -0.023(3) 0.062(3) 0.001(3)
S10 0.0555(4) 0.0668(5) 0.0450(3) 0.0083(3) 0.0150(3) 0.0060(3)
S11 0.0514(4) 0.0867(6) 0.0428(3) 0.0152(4) 0.0174(3) 0.0137(3)
S12 0.0816(5) 0.0956(7) 0.0418(4) 0.0145(5) 0.0189(4) -0.0015(4)
N10 0.0479(12) 0.0686(17) 0.0374(11) 0.0055(12) 0.0109(10) 0.0081(11)
N11 0.0441(11) 0.0713(17) 0.0354(11) 0.0041(11) 0.0145(9) 0.0049(11)
N12 0.0461(11) 0.0598(16) 0.0409(11) 0.0033(11) 0.0178(9) 0.0039(10)
C10 0.0419(12) 0.0616(18) 0.0394(12) -0.0034(12) 0.0147(10) 0.0056(12)
C11 0.0383(11) 0.0666(19) 0.0437(13) -0.0037(12) 0.0194(10) 0.0051(12)
C12 0.0453(13) 0.0652(19) 0.0437(13) -0.0018(13) 0.0166(11) 0.0069(12)
O10M 0.0872(17) 0.086(2) 0.0573(14) 0.0247(15) -0.0013(12) -0.0039(13)
C10M 0.103(3) 0.086(3) 0.069(2) 0.028(2) 0.015(2) -0.004(2)

loop_
_atom_type_symbol
_atom_type_description
_atom_type_scat_dispersion_real
_atom_type_scat_dispersion_imag
_atom_type_scat_source
C C 0.0181 0.0091 'International Tables Vol C Tables 4.2.6.8 and 6.1.1.4'
H H 0.0000 0.0000 'International Tables Vol C Tables 4.2.6.8 and 6.1.1.4'
N N 0.0311 0.0180 'International Tables Vol C Tables 4.2.6.8 and 6.1.1.4'
O O 0.0492 0.0322 'International Tables Vol C Tables 4.2.6.8 and 6.1.1.4'
S S 0.3331 0.5567 'International Tables Vol C Tables 4.2.6.8 and 6.1.1.4'

loop_
_geom_angle_atom_site_label_1
_geom_angle_atom_site_label_2
_geom_angle_atom_site_label_3
_geom_angle_site_symmetry_1
_geom_angle_site_symmetry_3
_geom_angle
_geom_angle_publ_flag
O3 S1 O4 . . 116.71(14) ?
O3 S1 C6 . . 109.16(14) ?
O4 S1 C6 . . 108.32(14) ?
O3 S1 C7 . . 109.96(16) ?
O4 S1 C7 . . 108.54(15) ?
C6 S1 C7 . . 103.31(16) ?
C3 N1 C1 . . 105.7(2) ?
C3 N2 C2 . . 105.0(2) ?
C3 N2 C5 . . 127.1(2) ?
C2 N2 C5 . . 127.9(2) ?
O1 N3 O2 . . 123.3(3) ?
O1 N3 C2 . . 116.4(3) ?
O2 N3 C2 . . 120.3(3) ?
C2 C1 N1 . . 110.2(3) ?
C2 C1 H1 . . 124.9 ?
N1 C1 H1 . . 124.9 ?
C1 C2 N2 . . 107.4(2) ?
C1 C2 N3 . . 127.2(3) ?
N2 C2 N3 . . 125.3(3) ?
N1 C3 N2 . . 111.7(2) ?
N1 C3 C4 . . 123.7(3) ?
N2 C3 C4 . . 124.6(3) ?
C3 C4 H4A . . 109.5 ?
C3 C4 H4B . . 109.5 ?
H4A C4 H4B . . 109.5 ?
C3 C4 H4C . . 109.5 ?
H4A C4 H4C . . 109.5 ?
H4B C4 H4C . . 109.5 ?
N2 C5 C6 . . 113.0(2) ?
N2 C5 H5A . . 109.0 ?
C6 C5 H5A . . 109.0 ?
N2 C5 H5B . . 109.0 ?
C6 C5 H5B . . 109.0 ?
H5A C5 H5B . . 107.8 ?
C5 C6 S1 . . 112.0(2) ?
C5 C6 H6A . . 109.2 ?
S1 C6 H6A . . 109.2 ?
C5 C6 H6B . . 109.2 ?
S1 C6 H6B . . 109.2 ?
H6A C6 H6B . . 107.9 ?
C8 C7 S1 . . 111.4(3) ?
C8 C7 H7A . . 109.3 ?
S1 C7 H7A . . 109.3 ?
C8 C7 H7B . . 109.3 ?
S1 C7 H7B . . 109.3 ?
H7A C7 H7B . . 108.0 ?
C7 C8 H8A . . 109.5 ?
C7 C8 H8B . . 109.5 ?
H8A C8 H8B . . 109.5 ?
C7 C8 H8C . . 109.5 ?
H8A C8 H8C . . 109.5 ?
H8B C8 H8C . . 109.5 ?
C10 N10 C12 . . 125.4(2) ?
C10 N10 H10T . . 119(3) ?
C12 N10 H10T . . 115(3) ?
C10 N11 C11 . . 126.2(2) ?
C10 N11 H11T . . 111(3) ?
C11 N11 H11T . . 123(3) ?
C11 N12 C12 . . 125.1(3) ?
C11 N12 H12T . . 119(2) ?
C12 N12 H12T . . 116(2) ?
N11 C10 N10 . . 114.1(3) ?
N11 C10 S10 . . 122.3(2) ?
N10 C10 S10 . . 123.6(2) ?
N11 C11 N12 . . 114.2(2) ?
N11 C11 S11 . . 121.5(2) ?
N12 C11 S11 . . 124.3(2) ?
N10 C12 N12 . . 114.6(2) ?
N10 C12 S12 . . 122.7(2) ?
N12 C12 S12 . . 122.7(2) ?
C10M O10M H10M . . 117(3) ?
O10M C10M H10A . . 109.5 ?
O10M C10M H10B . . 109.5 ?
H10A C10M H10B . . 109.5 ?
O10M C10M H10C . . 109.5 ?
H10A C10M H10C . . 109.5 ?
H10B C10M H10C . . 109.5 ?

loop_
_geom_bond_atom_site_label_1
_geom_bond_atom_site_label_2
_geom_bond_site_symmetry_2
_geom_bond_distance
_geom_bond_publ_flag
S1 O3 . 1.437(2) ?
S1 O4 . 1.445(2) ?
S1 C6 . 1.753(3) ?
S1 C7 . 1.769(3) ?
O1 N3 . 1.225(3) ?
O2 N3 . 1.231(3) ?
N1 C3 . 1.335(4) ?
N1 C1 . 1.357(4) ?
N2 C3 . 1.356(4) ?
N2 C2 . 1.393(3) ?
N2 C5 . 1.469(4) ?
N3 C2 . 1.419(4) ?
C1 C2 . 1.342(4) ?
C1 H1 . 0.9300 ?
C3 C4 . 1.485(4) ?
C4 H4A . 0.9600 ?
C4 H4B . 0.9600 ?
C4 H4C . 0.9600 ?
C5 C6 . 1.528(4) ?
C5 H5A . 0.9700 ?
C5 H5B . 0.9700 ?
C6 H6A . 0.9700 ?
C6 H6B . 0.9700 ?
C7 C8 . 1.497(6) ?
C7 H7A . 0.9700 ?
C7 H7B . 0.9700 ?
C8 H8A . 0.9600 ?
C8 H8B . 0.9600 ?
C8 H8C . 0.9600 ?
S10 C10 . 1.652(3) ?
S11 C11 . 1.639(3) ?
S12 C12 . 1.641(3) ?
N10 C10 . 1.366(3) ?
N10 C12 . 1.368(4) ?
N10 H10T . 0.79(4) ?
N11 C10 . 1.362(3) ?
N11 C11 . 1.363(4) ?
N11 H11T . 0.77(3) ?
N12 C11 . 1.363(3) ?
N12 C12 . 1.371(3) ?
N12 H12T . 0.81(3) ?
O10M C10M . 1.392(5) ?
O10M H10M . 0.800(19) ?
C10M H10A . 0.9600 ?
C10M H10B . 0.9600 ?
C10M H10C . 0.9600 ?

loop_
_geom_hbond_atom_site_label_D
_geom_hbond_atom_site_label_H
_geom_hbond_atom_site_label_A
_geom_hbond_site_symmetry_A
_geom_hbond_distance_DH
_geom_hbond_distance_HA
_geom_hbond_distance_DA
_geom_hbond_angle_DHA
_geom_hbond_publ_flag
N10 H10T O10M . 0.79(4) 1.93(4) 2.721(3) 175(4) yes
N11 H11T S10 7_535 0.77(3) 2.68(3) 3.418(2) 162(3) yes
N12 H12T N1 . 0.81(3) 2.22(3) 3.026(4) 172(3) yes
C1 H1 S11 . 0.93 2.85 3.547(3) 133 yes
C6 H6B O1 4_455 0.97 2.50 3.212(4) 130 yes
C6 H6B O3 1_565 0.97 2.40 3.202(4) 140 yes
C7 H7B O1 4_445 0.97 2.58 3.370(4) 139 yes
C7 H7B S11 4_455 0.97 2.83 3.615(3) 139 yes
O10M H10M O4 2_546 0.800(19) 2.08(2) 2.827(4) 156(4) yes

loop_
_geom_torsion_atom_site_label_1
_geom_torsion_atom_site_label_2
_geom_torsion_atom_site_label_3
_geom_torsion_atom_site_label_4
_geom_torsion_site_symmetry_1
_geom_torsion_site_symmetry_2
_geom_torsion_site_symmetry_3
_geom_torsion_site_symmetry_4
_geom_torsion
_geom_torsion_publ_flag
C3 N1 C1 C2 . . . . 0.1(3) ?
N1 C1 C2 N2 . . . . 0.2(3) ?
N1 C1 C2 N3 . . . . 175.7(2) ?
C3 N2 C2 C1 . . . . -0.4(3) ?
C5 N2 C2 C1 . . . . -179.2(2) ?
C3 N2 C2 N3 . . . . -176.0(2) ?
C5 N2 C2 N3 . . . . 5.3(4) ?
O1 N3 C2 C1 . . . . 7.7(4) ?
O2 N3 C2 C1 . . . . -170.7(3) ?
O1 N3 C2 N2 . . . . -177.6(2) ?
O2 N3 C2 N2 . . . . 4.0(4) ?
C1 N1 C3 N2 . . . . -0.4(3) ?
C1 N1 C3 C4 . . . . 178.7(3) ?
C2 N2 C3 N1 . . . . 0.5(3) ?
C5 N2 C3 N1 . . . . 179.2(2) ?
C2 N2 C3 C4 . . . . -178.6(3) ?
C5 N2 C3 C4 . . . . 0.2(4) ?
C3 N2 C5 C6 . . . . -112.6(3) ?
C2 N2 C5 C6 . . . . 65.9(4) ?
N2 C5 C6 S1 . . . . 88.9(3) ?
O3 S1 C6 C5 . . . . -63.4(2) ?
O4 S1 C6 C5 . . . . 64.6(2) ?
C7 S1 C6 C5 . . . . 179.6(2) ?
O3 S1 C7 C8 . . . . 61.1(3) ?
O4 S1 C7 C8 . . . . -67.7(3) ?
C6 S1 C7 C8 . . . . 177.5(3) ?
C11 N11 C10 N10 . . . . 3.1(4) ?
C11 N11 C10 S10 . . . . -176.9(2) ?
C12 N10 C10 N11 . . . . 1.1(4) ?
C12 N10 C10 S10 . . . . -178.9(2) ?
C10 N11 C11 N12 . . . . -7.0(4) ?
C10 N11 C11 S11 . . . . 173.1(2) ?
C12 N12 C11 N11 . . . . 7.2(4) ?
C12 N12 C11 S11 . . . . -172.8(2) ?
C10 N10 C12 N12 . . . . -0.8(4) ?
C10 N10 C12 S12 . . . . 179.4(2) ?
C11 N12 C12 N10 . . . . -3.7(4) ?
C11 N12 C12 S12 . . . . 176.1(2) ?

_cod_database_fobs_code 2312950
